data_4126866
loop_
_publ_author_name
'Rosario-Amorin, Daniel'
'Dechambenoit, Pierre'
'Bentaleb, Ahmed'
'Rouzieres, Mathieu'
'Mathoni\`ere, Corine'
'Cl\'erac, Rodolphe'

_publ_section_title
;
 Multistability at room temperature in a bent-shaped spin-crossover
 complex decorated with long alkyl chains.
;
_journal_name_full 'Journal of the American Chemical Society'
_journal_paper_doi 10.1021/jacs.7b11042
_journal_year 2017
_chemical_formula_moiety 'C46 H60 Fe N6 O4'
_chemical_formula_sum 'C46 H60 Fe N6 O4'
_chemical_formula_weight 816.85
_space_group_crystal_system monoclinic
_space_group_IT_number 14
_space_group_name_Hall '-P 2yn'
_space_group_name_H-M_alt 'P 1 21/n 1'
_symmetry_space_group_name_Hall '-P 2yn'
_symmetry_space_group_name_H-M 'P 1 21/n 1'
_atom_sites_solution_hydrogens geom
_audit_creation_method SHELXL-2014/7
_cell_angle_alpha 90
_cell_angle_beta 97.905(3)
_cell_angle_gamma 90
_cell_formula_units_Z 4
_cell_length_a 11.3454(7)
_cell_length_b 37.590(3)
_cell_length_c 10.3499(7)
_cell_measurement_reflns_used 9574
_cell_measurement_temperature 220(5)
_cell_measurement_theta_max 20.82
_cell_measurement_theta_min 2.26
_cell_volume 4372.0(5)
_computing_cell_refinement 'Bruker SAINT'
_computing_data_collection 'Bruker APEX2'
_computing_data_reduction 'Bruker SAINT'
_computing_structure_refinement 'SHELXL-2014/7 (Sheldrick, 2014)'
_computing_structure_solution 'SHELXS-2013 (Sheldrick, 2013)'
_diffrn_ambient_temperature 220(5)
_diffrn_measured_fraction_theta_full 0.996
_diffrn_measured_fraction_theta_max 0.996
_diffrn_measurement_device_type 'Bruker APEX-II Quasar'
_diffrn_measurement_method 'phi and omega scans'
_diffrn_radiation_type MoK\a
_diffrn_radiation_wavelength 0.71073
_diffrn_reflns_av_R_equivalents 0.0496
_diffrn_reflns_av_unetI/netI 0.0356
_diffrn_reflns_Laue_measured_fraction_full 0.996
_diffrn_reflns_Laue_measured_fraction_max 0.996
_diffrn_reflns_limit_h_max 11
_diffrn_reflns_limit_h_min -11
_diffrn_reflns_limit_k_max 36
_diffrn_reflns_limit_k_min -37
_diffrn_reflns_limit_l_max 9
_diffrn_reflns_limit_l_min -10
_diffrn_reflns_number 27718
_diffrn_reflns_point_group_measured_fraction_full 0.996
_diffrn_reflns_point_group_measured_fraction_max 0.996
_diffrn_reflns_theta_full 20.820
_diffrn_reflns_theta_max 20.820
_diffrn_reflns_theta_min 1.891
_diffrn_source 'Incoatec microfocus sealed tube'
_exptl_absorpt_coefficient_mu 0.394
_exptl_absorpt_correction_T_max 0.7443
_exptl_absorpt_correction_T_min 0.5385
_exptl_absorpt_correction_type multi-scan
_exptl_absorpt_process_details SADABS
_exptl_crystal_colour black
_exptl_crystal_density_diffrn 1.241
_exptl_crystal_density_meas ?
_exptl_crystal_description shunk
_exptl_crystal_F_000 1744
_exptl_crystal_size_max 0.320
_exptl_crystal_size_mid 0.310
_exptl_crystal_size_min 0.090
_refine_diff_density_max 0.375
_refine_diff_density_min -0.325
_refine_diff_density_rms 0.045
_refine_ls_extinction_method none
_refine_ls_goodness_of_fit_ref 1.069
_refine_ls_hydrogen_treatment riding
_refine_ls_matrix_type full
_refine_ls_number_parameters 535
_refine_ls_number_reflns 4566
_refine_ls_number_restraints 0
_refine_ls_restrained_S_all 1.069
_refine_ls_R_factor_all 0.0708
_refine_ls_R_factor_gt 0.0511
_refine_ls_shift/su_max 0.001
_refine_ls_shift/su_mean 0.000
_refine_ls_structure_factor_coef Fsqd
_refine_ls_weighting_details 'w=1/[\s^2^(Fo^2^)+(0.0487P)^2^+5.3484P] where P=(Fo^2^+2Fc^2^)/3'
_refine_ls_weighting_scheme calc
_refine_ls_wR_factor_gt 0.1163
_refine_ls_wR_factor_ref 0.1278
_reflns_Friedel_coverage 0.000
_reflns_number_gt 3632
_reflns_number_total 4566
_reflns_threshold_expression 'I > 2\s(I)'
_cod_data_source_file ja7b11042_si_004.cif
_cod_data_source_block 1_220K
_cod_depositor_comments
;
The following automatic conversions were performed:

'_exptl_crystal_density_meas' value 'not measured' was changed to '?'
- the value is perceived as not measured.

Automatic conversion script
Id: cif_fix_values 4973 2017-02-22 13:04:09Z antanas 
;
_cod_database_code 4126866
_shelx_shelxl_version_number 2014/7
_shelx_space_group_comment
;
The symmetry employed for this shelxl refinement is uniquely defined
by the following loop, which should always be used as a source of
symmetry information in preference to the above space-group names.
They are only intended as comments.
;
_shelx_estimated_absorpt_t_min 0.884
_shelx_estimated_absorpt_t_max 0.965

loop_
_space_group_symop_operation_xyz
'x, y, z'
'-x+1/2, y+1/2, -z+1/2'
'-x, -y, -z'
'x-1/2, -y-1/2, z-1/2'

loop_
_atom_site_label
_atom_site_type_symbol
_atom_site_fract_x
_atom_site_fract_y
_atom_site_fract_z
_atom_site_U_iso_or_equiv
_atom_site_adp_type
_atom_site_occupancy
_atom_site_site_symmetry_order
_atom_site_calc_flag
_atom_site_refinement_flags_posn
_atom_site_refinement_flags_adp
_atom_site_refinement_flags_occupancy
_atom_site_disorder_assembly
_atom_site_disorder_group
Fe1 Fe 0.75198(5) 0.73792(2) -0.08901(6) 0.0484(3) Uani 1 1 d . . . . .
O2 O 0.7301(2) 0.70031(7) 0.0384(3) 0.0485(7) Uani 1 1 d . . . . .
O1 O 0.7580(2) 0.77383(7) 0.0498(3) 0.0493(7) Uani 1 1 d . . . . .
O3 O 0.6310(3) 0.89845(8) 0.4147(3) 0.0614(8) Uani 1 1 d . . . . .
O4 O 0.8382(3) 0.57796(9) 0.4614(3) 0.0680(9) Uani 1 1 d . . . . .
N3 N 0.5626(3) 0.78269(9) -0.0446(3) 0.0433(9) Uani 1 1 d . . . . .
N2 N 0.5964(3) 0.75524(9) -0.1210(3) 0.0441(9) Uani 1 1 d . . . . .
N6 N 0.9327(3) 0.69313(10) 0.0354(4) 0.0545(10) Uani 1 1 d . . . . .
N4 N 0.8263(3) 0.76846(10) -0.2057(4) 0.0542(10) Uani 1 1 d . . . . .
N1 N 0.6943(3) 0.70905(9) -0.2413(3) 0.0520(10) Uani 1 1 d . . . . .
N5 N 0.9068(3) 0.72006(10) -0.0548(4) 0.0538(10) Uani 1 1 d . . . . .
C8 C 0.6470(3) 0.81943(10) 0.1357(4) 0.0418(10) Uani 1 1 d . . . . .
C9 C 0.5421(3) 0.83825(10) 0.1386(4) 0.0429(10) Uani 1 1 d . . . . .
H9 H 0.4750 0.8327 0.0763 0.052 Uiso 1 1 calc R U . . .
C7 C 0.6571(4) 0.79041(10) 0.0420(4) 0.0443(11) Uani 1 1 d . . . . .
C20 C 0.8306(4) 0.68523(11) 0.0788(4) 0.0479(11) Uani 1 1 d . . . . .
C11 C 0.6299(4) 0.87315(11) 0.3200(4) 0.0477(11) Uani 1 1 d . . . . .
C21 C 0.8325(4) 0.65688(11) 0.1777(4) 0.0472(11) Uani 1 1 d . . . . .
C6 C 0.5230(3) 0.74188(11) -0.2174(4) 0.0450(11) Uani 1 1 d . . . . .
H6 H 0.4419 0.7488 -0.2367 0.054 Uiso 1 1 calc R U . . .
C10 C 0.5318(3) 0.86481(11) 0.2292(4) 0.0462(11) Uani 1 1 d . . . . .
H10 H 0.4587 0.8772 0.2292 0.055 Uiso 1 1 calc R U . . .
C24 C 0.8313(4) 0.60356(13) 0.3660(4) 0.0547(12) Uani 1 1 d . . . . .
C5 C 0.5777(3) 0.71582(11) -0.2906(4) 0.0478(11) Uani 1 1 d . . . . .
C32 C 0.3637(4) 1.02822(11) 0.8395(4) 0.0537(12) Uani 1 1 d . . . . .
H32A H 0.4011 1.0163 0.9200 0.064 Uiso 1 1 calc R U . . .
H32B H 0.4202 1.0464 0.8163 0.064 Uiso 1 1 calc R U . . .
C34 C 0.2711(4) 1.07384(11) 0.9769(4) 0.0553(12) Uani 1 1 d . . . . .
H34A H 0.3111 1.0619 1.0564 0.066 Uiso 1 1 calc R U . . .
H34B H 0.3258 1.0924 0.9525 0.066 Uiso 1 1 calc R U . . .
C31 C 0.3446(4) 1.00095(11) 0.7307(4) 0.0594(13) Uani 1 1 d . . . . .
H31A H 0.2876 0.9829 0.7538 0.071 Uiso 1 1 calc R U . . .
H31B H 0.3073 1.0130 0.6503 0.071 Uiso 1 1 calc R U . . .
C27 C 0.5201(4) 0.91251(11) 0.4422(4) 0.0560(12) Uani 1 1 d . . . . .
H27A H 0.4678 0.8930 0.4638 0.067 Uiso 1 1 calc R U . . .
H27B H 0.4796 0.9252 0.3648 0.067 Uiso 1 1 calc R U . . .
C26 C 0.7272(4) 0.64320(13) 0.2100(4) 0.0554(12) Uani 1 1 d . . . . .
H26 H 0.6540 0.6524 0.1674 0.067 Uiso 1 1 calc R U . . .
C13 C 0.7448(4) 0.82901(11) 0.2264(5) 0.0584(13) Uani 1 1 d . . . . .
H13 H 0.8185 0.8170 0.2263 0.070 Uiso 1 1 calc R U . . .
C30 C 0.4551(4) 0.98213(11) 0.7011(4) 0.0562(12) Uani 1 1 d . . . . .
H30A H 0.4914 0.9695 0.7806 0.067 Uiso 1 1 calc R U . . .
H30B H 0.5129 1.0002 0.6795 0.067 Uiso 1 1 calc R U . . .
C33 C 0.2522(4) 1.04663(11) 0.8679(4) 0.0575(13) Uani 1 1 d . . . . .
H33A H 0.1956 1.0284 0.8908 0.069 Uiso 1 1 calc R U . . .
H33B H 0.2150 1.0587 0.7874 0.069 Uiso 1 1 calc R U . . .
C25 C 0.7246(4) 0.61681(13) 0.3016(4) 0.0593(13) Uani 1 1 d . . . . .
H25 H 0.6508 0.6077 0.3208 0.071 Uiso 1 1 calc R U . . .
C22 C 0.9386(4) 0.64297(12) 0.2436(5) 0.0573(12) Uani 1 1 d . . . . .
H22 H 1.0127 0.6517 0.2237 0.069 Uiso 1 1 calc R U . . .
C4 C 0.5253(4) 0.69979(12) -0.4056(4) 0.0576(13) Uani 1 1 d . . . . .
H4 H 0.4437 0.7038 -0.4368 0.069 Uiso 1 1 calc R U . . .
C23 C 0.9373(4) 0.61705(13) 0.3360(5) 0.0604(13) Uani 1 1 d . . . . .
H23 H 1.0103 0.6082 0.3803 0.072 Uiso 1 1 calc R U . . .
C29 C 0.4335(4) 0.95555(11) 0.5895(4) 0.0591(13) Uani 1 1 d . . . . .
H29A H 0.3784 0.9369 0.6127 0.071 Uiso 1 1 calc R U . . .
H29B H 0.3940 0.9680 0.5109 0.071 Uiso 1 1 calc R U . . .
C12 C 0.7359(4) 0.85556(12) 0.3156(5) 0.0604(13) Uani 1 1 d . . . . .
H12 H 0.8039 0.8619 0.3753 0.073 Uiso 1 1 calc R U . . .
C18 C 0.9423(4) 0.76035(13) -0.2127(5) 0.0587(13) Uani 1 1 d . . . . .
C28 C 0.5448(4) 0.93785(11) 0.5564(4) 0.0582(13) Uani 1 1 d . . . . .
H28A H 0.5831 0.9246 0.6336 0.070 Uiso 1 1 calc R U . . .
H28B H 0.6013 0.9564 0.5354 0.070 Uiso 1 1 calc R U . . .
C38 C 0.7586(4) 0.53745(13) 0.6038(4) 0.0651(14) Uani 1 1 d . . . . .
H38A H 0.8013 0.5498 0.6809 0.078 Uiso 1 1 calc R U . . .
H38B H 0.8119 0.5189 0.5766 0.078 Uiso 1 1 calc R U . . .
C14 C 0.7729(4) 0.79295(13) -0.2896(5) 0.0646(13) Uani 1 1 d . . . . .
H14 H 0.6922 0.7989 -0.2854 0.077 Uiso 1 1 calc R U . . .
C1 C 0.7574(4) 0.68782(14) -0.3083(5) 0.0755(16) Uani 1 1 d . . . . .
H1 H 0.8383 0.6833 -0.2750 0.091 Uiso 1 1 calc R U . . .
C19 C 0.9871(4) 0.73294(13) -0.1200(5) 0.0606(13) Uani 1 1 d . . . . .
H19 H 1.0675 0.7252 -0.1080 0.073 Uiso 1 1 calc R U . . .
C37 C 0.7297(4) 0.56369(14) 0.4950(4) 0.0682(14) Uani 1 1 d . . . . .
H37A H 0.6847 0.5518 0.4183 0.082 Uiso 1 1 calc R U . . .
H37B H 0.6798 0.5831 0.5229 0.082 Uiso 1 1 calc R U . . .
C17 C 1.0056(4) 0.77642(15) -0.3027(5) 0.0730(15) Uani 1 1 d . . . . .
H17 H 1.0867 0.7705 -0.3055 0.088 Uiso 1 1 calc R U . . .
C39 C 0.6477(4) 0.52014(15) 0.6406(5) 0.0724(15) Uani 1 1 d . . . . .
H39A H 0.5921 0.5391 0.6602 0.087 Uiso 1 1 calc R U . . .
H39B H 0.6084 0.5066 0.5645 0.087 Uiso 1 1 calc R U . . .
C40 C 0.6691(4) 0.49535(12) 0.7560(5) 0.0664(14) Uani 1 1 d . . . . .
H40A H 0.7247 0.4765 0.7361 0.080 Uiso 1 1 calc R U . . .
H40B H 0.7088 0.5089 0.8318 0.080 Uiso 1 1 calc R U . . .
C35 C 0.1600(4) 1.09178(12) 1.0100(5) 0.0703(14) Uani 1 1 d . . . . .
H35A H 0.1049 1.0734 1.0347 0.084 Uiso 1 1 calc R U . . .
H35B H 0.1201 1.1040 0.9312 0.084 Uiso 1 1 calc R U . . .
C3 C 0.5922(4) 0.67828(15) -0.4731(5) 0.0789(17) Uani 1 1 d . . . . .
H3 H 0.5579 0.6677 -0.5529 0.095 Uiso 1 1 calc R U . . .
C15 C 0.8317(5) 0.80964(15) -0.3818(5) 0.0771(15) Uani 1 1 d . . . . .
H15 H 0.7917 0.8267 -0.4398 0.093 Uiso 1 1 calc R U . . .
C16 C 0.9484(5) 0.80115(15) -0.3880(5) 0.0781(15) Uani 1 1 d . . . . .
H16 H 0.9898 0.8123 -0.4509 0.094 Uiso 1 1 calc R U . . .
C2 C 0.7100(4) 0.67200(16) -0.4247(5) 0.096(2) Uani 1 1 d . . . . .
H2 H 0.7577 0.6571 -0.4705 0.116 Uiso 1 1 calc R U . . .
C41 C 0.5601(4) 0.47798(16) 0.7944(5) 0.0832(17) Uani 1 1 d . . . . .
H41A H 0.5023 0.4969 0.8083 0.100 Uiso 1 1 calc R U . . .
H41B H 0.5235 0.4632 0.7205 0.100 Uiso 1 1 calc R U . . .
C42 C 0.5790(5) 0.45525(13) 0.9132(6) 0.0889(18) Uani 1 1 d . . . . .
H42A H 0.6381 0.4368 0.8993 0.107 Uiso 1 1 calc R U . . .
H42B H 0.6149 0.4702 0.9868 0.107 Uiso 1 1 calc R U . . .
C36 C 0.1837(5) 1.11869(14) 1.1204(5) 0.0849(16) Uani 1 1 d . . . . .
H36A H 0.2226 1.1068 1.1991 0.127 Uiso 1 1 calc R U . . .
H36B H 0.1082 1.1290 1.1378 0.127 Uiso 1 1 calc R U . . .
H36C H 0.2356 1.1376 1.0953 0.127 Uiso 1 1 calc R U . . .
C43 C 0.4737(6) 0.4371(2) 0.9536(6) 0.121(3) Uani 1 1 d . . . . .
H43A H 0.4138 0.4557 0.9645 0.145 Uiso 1 1 calc R U . . .
H43B H 0.4391 0.4218 0.8803 0.145 Uiso 1 1 calc R U . . .
C46A C 0.2958(14) 0.3956(6) 1.117(2) 0.078(5) Uani 0.5 1 d . . P A 1
H51A H 0.2811 0.4136 1.1814 0.117 Uiso 0.5 1 calc R U P A 1
H51B H 0.2505 0.3740 1.1305 0.117 Uiso 0.5 1 calc R U P A 1
H51C H 0.2709 0.4048 1.0290 0.117 Uiso 0.5 1 calc R U P A 1
C46B C 0.370(2) 0.3758(4) 1.1863(14) 0.101(5) Uani 0.5 1 d . . P B 2
H51D H 0.3906 0.3540 1.1426 0.151 Uiso 0.5 1 calc R U P B 2
H51E H 0.2964 0.3722 1.2236 0.151 Uiso 0.5 1 calc R U P B 2
H51F H 0.4347 0.3818 1.2561 0.151 Uiso 0.5 1 calc R U P B 2
C44 C 0.4886(6) 0.41547(16) 1.0709(9) 0.144(3) Uani 1 1 d . . . . .
H44A H 0.5014 0.4336 1.1407 0.173 Uiso 1 1 calc R U . C 1
H44B H 0.5679 0.4047 1.0688 0.173 Uiso 1 1 calc R U . C 1
C45A C 0.4249(13) 0.3870(5) 1.1329(16) 0.072(4) Uani 0.5 1 d . . P A 1
H50A H 0.4564 0.3853 1.2267 0.086 Uiso 0.5 1 calc R U P A 1
H50B H 0.4372 0.3638 1.0914 0.086 Uiso 0.5 1 calc R U P A 1
C45B C 0.354(2) 0.4061(4) 1.0881(14) 0.071(4) Uani 0.5 1 d . . P B 2
H50C H 0.3132 0.4266 1.1225 0.085 Uiso 0.5 1 calc R U P B 2
H50D H 0.3076 0.3983 1.0047 0.085 Uiso 0.5 1 calc R U P B 2

loop_
_atom_site_aniso_label
_atom_site_aniso_U_11
_atom_site_aniso_U_22
_atom_site_aniso_U_33
_atom_site_aniso_U_23
_atom_site_aniso_U_13
_atom_site_aniso_U_12
Fe1 0.0241(4) 0.0669(5) 0.0540(4) -0.0126(3) 0.0045(3) 0.0024(3)
O2 0.0284(17) 0.0624(18) 0.0543(19) -0.0088(15) 0.0042(14) 0.0059(14)
O1 0.0256(17) 0.0658(19) 0.0561(19) -0.0126(15) 0.0041(13) 0.0022(14)
O3 0.061(2) 0.059(2) 0.060(2) -0.0156(17) -0.0085(16) -0.0010(16)
O4 0.052(2) 0.097(3) 0.052(2) -0.002(2) -0.0044(16) 0.0050(18)
N3 0.028(2) 0.053(2) 0.049(2) -0.0054(19) 0.0034(17) 0.0005(16)
N2 0.035(2) 0.052(2) 0.047(2) -0.0047(19) 0.0112(18) 0.0024(17)
N6 0.031(2) 0.073(3) 0.059(3) -0.009(2) 0.0027(19) 0.0085(19)
N4 0.029(2) 0.078(3) 0.056(2) -0.013(2) 0.0077(18) -0.0009(19)
N1 0.029(2) 0.072(2) 0.054(2) -0.015(2) 0.0011(18) 0.0073(18)
N5 0.026(2) 0.075(3) 0.062(3) -0.022(2) 0.0110(19) -0.0038(19)
C8 0.032(3) 0.046(3) 0.048(3) 0.001(2) 0.006(2) -0.005(2)
C9 0.031(3) 0.054(3) 0.043(3) -0.001(2) 0.0034(19) -0.008(2)
C7 0.033(3) 0.047(3) 0.054(3) -0.001(2) 0.011(2) 0.000(2)
C20 0.031(3) 0.061(3) 0.051(3) -0.024(2) 0.001(2) 0.003(2)
C11 0.055(3) 0.040(3) 0.045(3) -0.002(2) -0.002(2) -0.008(2)
C21 0.033(3) 0.064(3) 0.043(3) -0.019(2) -0.004(2) 0.006(2)
C6 0.026(2) 0.056(3) 0.052(3) -0.003(2) 0.000(2) 0.000(2)
C10 0.037(3) 0.048(3) 0.054(3) -0.004(2) 0.007(2) -0.003(2)
C24 0.047(3) 0.075(3) 0.038(3) -0.017(3) -0.005(2) 0.008(3)
C5 0.023(2) 0.065(3) 0.054(3) -0.008(2) 0.000(2) 0.003(2)
C32 0.058(3) 0.057(3) 0.044(3) 0.000(2) 0.000(2) -0.007(2)
C34 0.059(3) 0.058(3) 0.046(3) 0.001(2) -0.001(2) -0.006(2)
C31 0.076(4) 0.055(3) 0.044(3) -0.004(2) -0.006(2) -0.006(3)
C27 0.067(3) 0.053(3) 0.046(3) -0.006(2) 0.000(2) -0.006(2)
C26 0.032(3) 0.089(4) 0.042(3) -0.016(3) -0.004(2) 0.008(2)
C13 0.040(3) 0.053(3) 0.078(3) -0.007(3) -0.006(3) 0.006(2)
C30 0.069(3) 0.053(3) 0.044(3) -0.004(2) 0.000(2) -0.003(2)
C33 0.069(3) 0.051(3) 0.048(3) -0.001(2) -0.006(2) -0.004(2)
C25 0.043(3) 0.094(4) 0.040(3) -0.012(3) 0.002(2) 0.001(3)
C22 0.038(3) 0.066(3) 0.066(3) -0.015(3) 0.000(2) -0.001(2)
C4 0.041(3) 0.076(3) 0.053(3) -0.014(3) -0.003(2) 0.008(2)
C23 0.039(3) 0.075(3) 0.062(3) -0.014(3) -0.009(2) 0.006(2)
C29 0.074(3) 0.053(3) 0.047(3) -0.005(2) -0.005(2) -0.010(2)
C12 0.049(3) 0.054(3) 0.071(3) -0.006(3) -0.019(2) 0.003(2)
C18 0.027(3) 0.082(3) 0.068(3) -0.019(3) 0.012(2) -0.007(2)
C28 0.071(3) 0.055(3) 0.045(3) -0.005(2) -0.005(2) -0.006(2)
C38 0.058(3) 0.089(4) 0.045(3) -0.010(3) -0.003(2) 0.001(3)
C14 0.045(3) 0.086(4) 0.065(3) -0.008(3) 0.015(3) -0.005(3)
C1 0.032(3) 0.115(4) 0.076(4) -0.046(3) -0.003(3) 0.023(3)
C19 0.018(3) 0.097(4) 0.068(3) -0.016(3) 0.006(2) 0.007(2)
C37 0.054(3) 0.104(4) 0.045(3) -0.009(3) -0.001(2) 0.003(3)
C17 0.041(3) 0.104(4) 0.079(4) -0.017(3) 0.023(3) -0.014(3)
C39 0.055(3) 0.111(4) 0.049(3) -0.017(3) 0.001(2) -0.009(3)
C40 0.059(3) 0.070(3) 0.070(4) -0.012(3) 0.006(3) -0.005(3)
C35 0.076(4) 0.068(3) 0.062(3) -0.004(3) -0.010(3) 0.008(3)
C3 0.042(3) 0.123(5) 0.066(4) -0.045(3) -0.011(3) 0.011(3)
C15 0.061(4) 0.097(4) 0.075(4) 0.002(3) 0.019(3) -0.010(3)
C16 0.062(4) 0.100(4) 0.077(4) -0.004(3) 0.028(3) -0.019(3)
C2 0.046(3) 0.154(5) 0.085(4) -0.067(4) -0.003(3) 0.026(3)
C41 0.060(3) 0.125(5) 0.066(4) -0.033(4) 0.013(3) -0.028(3)
C42 0.071(4) 0.062(3) 0.140(6) 0.006(4) 0.035(4) -0.001(3)
C36 0.095(4) 0.086(4) 0.071(4) -0.019(3) 0.004(3) 0.013(3)
C43 0.111(5) 0.178(7) 0.083(5) -0.072(5) 0.047(4) -0.089(5)
C46A 0.067(12) 0.082(12) 0.088(12) -0.010(10) 0.017(9) -0.003(8)
C46B 0.146(17) 0.067(10) 0.086(11) 0.022(8) 0.005(11) -0.003(11)
C44 0.124(6) 0.074(4) 0.264(10) 0.030(5) 0.129(7) 0.015(4)
C45A 0.086(11) 0.065(9) 0.060(9) 0.022(7) -0.001(8) -0.006(9)
C45B 0.102(15) 0.063(10) 0.041(8) 0.004(7) -0.012(10) 0.011(11)

loop_
_atom_type_symbol
_atom_type_description
_atom_type_scat_dispersion_real
_atom_type_scat_dispersion_imag
_atom_type_scat_source
C C 0.0033 0.0016 'International Tables Vol C Tables 4.2.6.8 and 6.1.1.4'
H H 0.0000 0.0000 'International Tables Vol C Tables 4.2.6.8 and 6.1.1.4'
N N 0.0061 0.0033 'International Tables Vol C Tables 4.2.6.8 and 6.1.1.4'
O O 0.0106 0.0060 'International Tables Vol C Tables 4.2.6.8 and 6.1.1.4'
Fe Fe 0.3463 0.8444 'International Tables Vol C Tables 4.2.6.8 and 6.1.1.4'

loop_
_geom_angle_atom_site_label_1
_geom_angle_atom_site_label_2
_geom_angle_atom_site_label_3
_geom_angle
N2 Fe1 N5 179.01(18)
N2 Fe1 N4 99.45(15)
N5 Fe1 N4 81.53(17)
N2 Fe1 N1 81.20(14)
N5 Fe1 N1 98.94(14)
N4 Fe1 N1 87.29(14)
N2 Fe1 O1 80.04(13)
N5 Fe1 O1 99.84(13)
N4 Fe1 O1 94.24(13)
N1 Fe1 O1 161.18(13)
N2 Fe1 O2 99.53(12)
N5 Fe1 O2 79.48(15)
N4 Fe1 O2 161.00(13)
N1 Fe1 O2 94.72(13)
O1 Fe1 O2 89.91(11)
C20 O2 Fe1 110.2(3)
C7 O1 Fe1 110.1(2)
C11 O3 C27 118.6(3)
C24 O4 C37 118.2(3)
C7 N3 N2 106.6(3)
C6 N2 N3 121.6(3)
C6 N2 Fe1 119.2(3)
N3 N2 Fe1 119.2(2)
C20 N6 N5 106.1(3)
C14 N4 C18 118.0(4)
C14 N4 Fe1 127.5(3)
C18 N4 Fe1 114.0(3)
C1 N1 C5 118.5(4)
C1 N1 Fe1 127.6(3)
C5 N1 Fe1 113.3(3)
C19 N5 N6 121.7(4)
C19 N5 Fe1 118.4(3)
N6 N5 Fe1 119.9(3)
C9 C8 C13 117.2(4)
C9 C8 C7 122.4(4)
C13 C8 C7 120.4(4)
C10 C9 C8 122.3(4)
C10 C9 H9 118.9
C8 C9 H9 118.9
O1 C7 N3 124.0(4)
O1 C7 C8 117.6(4)
N3 C7 C8 118.4(4)
O2 C20 N6 124.3(4)
O2 C20 C21 118.0(4)
N6 C20 C21 117.7(4)
O3 C11 C12 115.8(4)
O3 C11 C10 124.8(4)
C12 C11 C10 119.4(4)
C26 C21 C22 117.2(4)
C26 C21 C20 120.3(4)
C22 C21 C20 122.5(4)
N2 C6 C5 112.9(3)
N2 C6 H6 123.5
C5 C6 H6 123.5
C9 C10 C11 119.1(4)
C9 C10 H10 120.5
C11 C10 H10 120.5
O4 C24 C23 117.0(4)
O4 C24 C25 123.7(5)
C23 C24 C25 119.3(5)
N1 C5 C4 120.9(4)
N1 C5 C6 113.3(4)
C4 C5 C6 125.7(4)
C33 C32 C31 114.7(4)
C33 C32 H32A 108.6
C31 C32 H32A 108.6
C33 C32 H32B 108.6
C31 C32 H32B 108.6
H32A C32 H32B 107.6
C35 C34 C33 115.7(4)
C35 C34 H34A 108.4
C33 C34 H34A 108.4
C35 C34 H34B 108.4
C33 C34 H34B 108.4
H34A C34 H34B 107.4
C30 C31 C32 115.5(4)
C30 C31 H31A 108.4
C32 C31 H31A 108.4
C30 C31 H31B 108.4
C32 C31 H31B 108.4
H31A C31 H31B 107.5
O3 C27 C28 108.3(3)
O3 C27 H27A 110.0
C28 C27 H27A 110.0
O3 C27 H27B 110.0
C28 C27 H27B 110.0
H27A C27 H27B 108.4
C25 C26 C21 122.4(4)
C25 C26 H26 118.8
C21 C26 H26 118.8
C12 C13 C8 120.9(4)
C12 C13 H13 119.6
C8 C13 H13 119.6
C31 C30 C29 114.3(4)
C31 C30 H30A 108.7
C29 C30 H30A 108.7
C31 C30 H30B 108.7
C29 C30 H30B 108.7
H30A C30 H30B 107.6
C32 C33 C34 114.8(4)
C32 C33 H33A 108.6
C34 C33 H33A 108.6
C32 C33 H33B 108.6
C34 C33 H33B 108.6
H33A C33 H33B 107.6
C26 C25 C24 119.3(4)
C26 C25 H25 120.4
C24 C25 H25 120.4
C23 C22 C21 121.0(4)
C23 C22 H22 119.5
C21 C22 H22 119.5
C3 C4 C5 119.5(4)
C3 C4 H4 120.3
C5 C4 H4 120.3
C22 C23 C24 120.9(4)
C22 C23 H23 119.6
C24 C23 H23 119.6
C28 C29 C30 114.2(4)
C28 C29 H29A 108.7
C30 C29 H29A 108.7
C28 C29 H29B 108.7
C30 C29 H29B 108.7
H29A C29 H29B 107.6
C13 C12 C11 121.1(4)
C13 C12 H12 119.5
C11 C12 H12 119.5
N4 C18 C17 122.1(5)
N4 C18 C19 112.1(4)
C17 C18 C19 125.8(5)
C29 C28 C27 112.6(4)
C29 C28 H28A 109.1
C27 C28 H28A 109.1
C29 C28 H28B 109.1
C27 C28 H28B 109.1
H28A C28 H28B 107.8
C37 C38 C39 111.7(4)
C37 C38 H38A 109.3
C39 C38 H38A 109.3
C37 C38 H38B 109.3
C39 C38 H38B 109.3
H38A C38 H38B 107.9
N4 C14 C15 122.4(5)
N4 C14 H14 118.8
C15 C14 H14 118.8
N1 C1 C2 122.6(4)
N1 C1 H1 118.7
C2 C1 H1 118.7
N5 C19 C18 113.6(4)
N5 C19 H19 123.2
C18 C19 H19 123.2
O4 C37 C38 108.9(4)
O4 C37 H37A 109.9
C38 C37 H37A 109.9
O4 C37 H37B 109.9
C38 C37 H37B 109.9
H37A C37 H37B 108.3
C16 C17 C18 118.7(5)
C16 C17 H17 120.7
C18 C17 H17 120.7
C40 C39 C38 114.6(4)
C40 C39 H39A 108.6
C38 C39 H39A 108.6
C40 C39 H39B 108.6
C38 C39 H39B 108.6
H39A C39 H39B 107.6
C41 C40 C39 115.5(4)
C41 C40 H40A 108.4
C39 C40 H40A 108.4
C41 C40 H40B 108.4
C39 C40 H40B 108.4
H40A C40 H40B 107.5
C34 C35 C36 113.6(4)
C34 C35 H35A 108.8
C36 C35 H35A 108.8
C34 C35 H35B 108.8
C36 C35 H35B 108.8
H35A C35 H35B 107.7
C4 C3 C2 119.6(4)
C4 C3 H3 120.2
C2 C3 H3 120.2
C16 C15 C14 119.0(5)
C16 C15 H15 120.5
C14 C15 H15 120.5
C15 C16 C17 119.9(5)
C15 C16 H16 120.0
C17 C16 H16 120.0
C3 C2 C1 118.9(4)
C3 C2 H2 120.6
C1 C2 H2 120.6
C42 C41 C40 116.0(4)
C42 C41 H41A 108.3
C40 C41 H41A 108.3
C42 C41 H41B 108.3
C40 C41 H41B 108.3
H41A C41 H41B 107.4
C43 C42 C41 117.8(5)
C43 C42 H42A 107.9
C41 C42 H42A 107.9
C43 C42 H42B 107.9
C41 C42 H42B 107.9
H42A C42 H42B 107.2
C35 C36 H36A 109.5
C35 C36 H36B 109.5
H36A C36 H36B 109.5
C35 C36 H36C 109.5
H36A C36 H36C 109.5
H36B C36 H36C 109.5
C44 C43 C42 119.2(6)
C44 C43 H43A 107.5
C42 C43 H43A 107.5
C44 C43 H43B 107.5
C42 C43 H43B 107.5
H43A C43 H43B 107.0
C45A C46A H51A 109.5
C45A C46A H51B 109.5
H51A C46A H51B 109.5
C45A C46A H51C 109.5
H51A C46A H51C 109.5
H51B C46A H51C 109.5
C45B C46B H51D 109.5
C45B C46B H51E 109.5
H51D C46B H51E 109.5
C45B C46B H51F 109.5
H51D C46B H51F 109.5
H51E C46B H51F 109.5
C43 C44 C45A 139.2(10)
C43 C44 C45B 102.3(9)
C43 C44 H44A 102.3
C45A C44 H44A 102.3
C43 C44 H44B 102.3
C45A C44 H44B 102.3
H44A C44 H44B 104.8
C44 C45A C46A 109(2)
C44 C45A H50A 109.9
C46A C45A H50A 109.9
C44 C45A H50B 109.9
C46A C45A H50B 109.9
H50A C45A H50B 108.3
C46B C45B C44 102(2)
C46B C45B H50C 111.4
C44 C45B H50C 111.4
C46B C45B H50D 111.4
C44 C45B H50D 111.4
H50C C45B H50D 109.3

loop_
_geom_bond_atom_site_label_1
_geom_bond_atom_site_label_2
_geom_bond_distance
Fe1 N2 1.868(3)
Fe1 N5 1.868(3)
Fe1 N4 1.941(4)
Fe1 N1 1.951(3)
Fe1 O1 1.966(3)
Fe1 O2 1.972(3)
O2 C20 1.291(5)
O1 C7 1.296(4)
O3 C11 1.365(5)
O3 C27 1.428(5)
O4 C24 1.374(5)
O4 C37 1.429(5)
N3 C7 1.332(5)
N3 N2 1.385(4)
N2 C6 1.309(5)
N6 C20 1.332(5)
N6 N5 1.381(5)
N4 C14 1.351(6)
N4 C18 1.363(5)
N1 C1 1.330(5)
N1 C5 1.374(5)
N5 C19 1.299(5)
C8 C9 1.389(5)
C8 C13 1.399(5)
C8 C7 1.474(5)
C9 C10 1.385(5)
C9 H9 0.9500
C20 C21 1.476(6)
C11 C12 1.378(6)
C11 C10 1.390(5)
C21 C26 1.384(6)
C21 C22 1.400(6)
C6 C5 1.432(5)
C6 H6 0.9500
C10 H10 0.9500
C24 C23 1.379(6)
C24 C25 1.390(6)
C5 C4 1.392(5)
C32 C33 1.506(6)
C32 C31 1.516(5)
C32 H32A 0.9900
C32 H32B 0.9900
C34 C35 1.510(6)
C34 C33 1.516(6)
C34 H34A 0.9900
C34 H34B 0.9900
C31 C30 1.507(6)
C31 H31A 0.9900
C31 H31B 0.9900
C27 C28 1.514(5)
C27 H27A 0.9900
C27 H27B 0.9900
C26 C25 1.375(6)
C26 H26 0.9500
C13 C12 1.373(6)
C13 H13 0.9500
C30 C29 1.522(5)
C30 H30A 0.9900
C30 H30B 0.9900
C33 H33A 0.9900
C33 H33B 0.9900
C25 H25 0.9500
C22 C23 1.367(6)
C22 H22 0.9500
C4 C3 1.365(6)
C4 H4 0.9500
C23 H23 0.9500
C29 C28 1.508(6)
C29 H29A 0.9900
C29 H29B 0.9900
C12 H12 0.9500
C18 C17 1.391(6)
C18 C19 1.452(6)
C28 H28A 0.9900
C28 H28B 0.9900
C38 C37 1.499(6)
C38 C39 1.511(6)
C38 H38A 0.9900
C38 H38B 0.9900
C14 C15 1.387(6)
C14 H14 0.9500
C1 C2 1.384(6)
C1 H1 0.9500
C19 H19 0.9500
C37 H37A 0.9900
C37 H37B 0.9900
C17 C16 1.381(7)
C17 H17 0.9500
C39 C40 1.508(6)
C39 H39A 0.9900
C39 H39B 0.9900
C40 C41 1.499(6)
C40 H40A 0.9900
C40 H40B 0.9900
C35 C36 1.522(6)
C35 H35A 0.9900
C35 H35B 0.9900
C3 C2 1.382(6)
C3 H3 0.9500
C15 C16 1.372(7)
C15 H15 0.9500
C16 H16 0.9500
C2 H2 0.9500
C41 C42 1.488(7)
C41 H41A 0.9900
C41 H41B 0.9900
C42 C43 1.484(7)
C42 H42A 0.9900
C42 H42B 0.9900
C36 H36A 0.9800
C36 H36B 0.9800
C36 H36C 0.9800
C43 C44 1.453(9)
C43 H43A 0.9900
C43 H43B 0.9900
C46A C45A 1.49(3)
C46A H51A 0.9800
C46A H51B 0.9800
C46A H51C 0.9800
C46B C45B 1.52(2)
C46B H51D 0.9800
C46B H51E 0.9800
C46B H51F 0.9800
C44 C45A 1.485(17)
C44 C45B 1.60(2)
C44 H44A 0.9900
C44 H44B 0.9900
C45A H50A 0.9900
C45A H50B 0.9900
C45B H50C 0.9900
C45B H50D 0.9900
